data_7711382
loop_
_publ_author_name
'Wei, Yongliang'
'Yang, Xiaowen'
'Tian, Minghui'
'Wang, Xue'
'Wang, Tongdao'

_publ_section_title
;
 Ruthenium tris(\s-B-H) borate complexes: synthesis, structure, and
 reactivity
;
_journal_name_full 'Dalton Transactions'
_journal_paper_doi 10.1039/D2DT03092F
_journal_year 2022
_chemical_formula_moiety 'C30 H49 B N2 Ru'
_chemical_formula_sum 'C30 H49 B N2 Ru'
_chemical_formula_weight 549.59
_space_group_crystal_system triclinic
_space_group_IT_number 2
_space_group_name_Hall '-P 1'
_space_group_name_H-M_alt 'P -1'
_atom_sites_solution_hydrogens difmap
_atom_sites_solution_primary dual
_audit_creation_date 2022-09-14
_audit_creation_method
;
Olex2 1.5-beta
(compiled 2022.04.07 svn.rca3783a0 for OlexSys, GUI svn.r6498)
;
_audit_update_record
;
2022-09-22 deposited with the CCDC.	2022-09-27 downloaded from the CCDC.
;
_cell_angle_alpha 112.688(8)
_cell_angle_beta 97.811(8)
_cell_angle_gamma 90.370(9)
_cell_formula_units_Z 2
_cell_length_a 10.782(4)
_cell_length_b 12.152(4)
_cell_length_c 12.316(4)
_cell_measurement_reflns_used 9685
_cell_measurement_temperature 120
_cell_measurement_theta_max 32.303
_cell_measurement_theta_min 2.662
_cell_volume 1471.9(9)
_computing_cell_refinement 'SAINT V8.40A (Bruker, 2016)'
_computing_data_collection 'Bruker APEX2'
_computing_data_reduction 'SAINT V8.40A (Bruker, 2016)'
_computing_molecular_graphics 'Olex2 1.5-beta (Dolomanov et al., 2009)'
_computing_publication_material 'Olex2 1.5-beta (Dolomanov et al., 2009)'
_computing_structure_refinement 'SHELXL 2018/3 (Sheldrick, 2015)'
_computing_structure_solution 'ShelXT (Sheldrick, 2015)'
_diffrn_ambient_temperature 120
_diffrn_detector 'Bruker PHOTON 100 CMOS'
_diffrn_detector_type 'CCD area detector'
_diffrn_measured_fraction_theta_full 0.992
_diffrn_measured_fraction_theta_max 0.831
_diffrn_measurement_device 'three-circle diffractometer'
_diffrn_measurement_device_type 'Bruker PHOTON 100 CMOS'
_diffrn_measurement_method '\w and \f scans'
_diffrn_radiation_monochromator graphite
_diffrn_radiation_probe x-ray
_diffrn_radiation_type MoK\a
_diffrn_radiation_wavelength 0.71073
_diffrn_reflns_av_R_equivalents 0.0425
_diffrn_reflns_av_unetI/netI 0.0348
_diffrn_reflns_Laue_measured_fraction_full 0.992
_diffrn_reflns_Laue_measured_fraction_max 0.831
_diffrn_reflns_limit_h_max 16
_diffrn_reflns_limit_h_min -15
_diffrn_reflns_limit_k_max 17
_diffrn_reflns_limit_k_min -18
_diffrn_reflns_limit_l_max 18
_diffrn_reflns_limit_l_min -17
_diffrn_reflns_number 44116
_diffrn_reflns_point_group_measured_fraction_full 0.992
_diffrn_reflns_point_group_measured_fraction_max 0.831
_diffrn_reflns_theta_full 25.242
_diffrn_reflns_theta_max 32.627
_diffrn_reflns_theta_min 2.662
_diffrn_source 'sealed tube'
_diffrn_source_type 'Incoatec I\ms'
_exptl_absorpt_coefficient_mu 0.552
_exptl_absorpt_correction_T_max 0.7465
_exptl_absorpt_correction_T_min 0.6855
_exptl_absorpt_correction_type multi-scan
_exptl_crystal_colour 'clear light yellow'
_exptl_crystal_colour_lustre clear
_exptl_crystal_colour_modifier light
_exptl_crystal_colour_primary yellow
_exptl_crystal_density_diffrn 1.240
_exptl_crystal_description block
_exptl_crystal_F_000 584
_exptl_crystal_size_max 0.42
_exptl_crystal_size_mid 0.25
_exptl_crystal_size_min 0.12
_refine_diff_density_max 0.472
_refine_diff_density_min -0.719
_refine_diff_density_rms 0.079
_refine_ls_extinction_method none
_refine_ls_goodness_of_fit_ref 1.057
_refine_ls_hydrogen_treatment refall
_refine_ls_matrix_type full
_refine_ls_number_parameters 503
_refine_ls_number_reflns 8964
_refine_ls_number_restraints 0
_refine_ls_restrained_S_all 1.057
_refine_ls_R_factor_all 0.0316
_refine_ls_R_factor_gt 0.0249
_refine_ls_shift/su_max 0.003
_refine_ls_shift/su_mean 0.000
_refine_ls_structure_factor_coef Fsqd
_refine_ls_weighting_details 'w=1/[\s^2^(Fo^2^)+(0.0186P)^2^+0.8027P] where P=(Fo^2^+2Fc^2^)/3'
_refine_ls_weighting_scheme calc
_refine_ls_wR_factor_gt 0.0566
_refine_ls_wR_factor_ref 0.0606
_reflns_Friedel_coverage 0.000
_reflns_number_gt 8100
_reflns_number_total 8964
_reflns_threshold_expression 'I > 2\s(I)'
_cod_data_source_file d2dt03092f2.cif
_cod_data_source_block 4c
_cod_database_code 7711382
_shelx_shelxl_version_number 2018/3
_shelx_space_group_comment
;
The symmetry employed for this shelxl refinement is uniquely defined
by the following loop, which should always be used as a source of
symmetry information in preference to the above space-group names.
They are only intended as comments.
;
_shelx_estimated_absorpt_t_max 0.937
_shelx_estimated_absorpt_t_min 0.801
_olex2_refinement_description
;
;
_olex2_submission_special_instructions 'No special instructions were received'

loop_
_space_group_symop_operation_xyz
'x, y, z'
'-x, -y, -z'

loop_
_atom_site_label
_atom_site_type_symbol
_atom_site_fract_x
_atom_site_fract_y
_atom_site_fract_z
_atom_site_U_iso_or_equiv
_atom_site_adp_type
_atom_site_occupancy
_atom_site_site_symmetry_order
_atom_site_calc_flag
_atom_site_refinement_flags_posn
_atom_site_refinement_flags_adp
_atom_site_refinement_flags_occupancy
_atom_site_disorder_assembly
_atom_site_disorder_group
B1 B 0.66629(15) 0.69437(13) 0.61422(14) 0.0191(3) Uani 1 1 d . . . . .
H1C H 0.5864(18) 0.6276(17) 0.5695(17) 0.030(5) Uiso 1 1 d . . . . .
C1 C 0.70383(13) 0.77660(12) 0.54773(12) 0.0189(3) Uani 1 1 d . . . . .
C2 C 0.65595(13) 0.89023(12) 0.57187(12) 0.0202(3) Uani 1 1 d . . . . .
C3 C 0.69562(15) 0.96422(13) 0.51848(13) 0.0245(3) Uani 1 1 d . . . . .
H3 H 0.6619(19) 1.0403(18) 0.5377(17) 0.034(5) Uiso 1 1 d . . . . .
C4 C 0.78211(16) 0.92930(14) 0.43965(14) 0.0278(3) Uani 1 1 d . . . . .
C5 C 0.82587(15) 0.81555(14) 0.41222(14) 0.0271(3) Uani 1 1 d . . . . .
H5 H 0.8831(18) 0.7904(16) 0.3574(17) 0.028(5) Uiso 1 1 d . . . . .
C6 C 0.78734(14) 0.73946(12) 0.46388(12) 0.0221(3) Uani 1 1 d . . . . .
C7 C 0.55989(15) 0.93366(14) 0.65472(15) 0.0255(3) Uani 1 1 d . . . . .
H7A H 0.489(2) 0.8757(19) 0.6359(18) 0.037(5) Uiso 1 1 d . . . . .
H7B H 0.594(2) 0.9496(19) 0.736(2) 0.041(6) Uiso 1 1 d . . . . .
H7C H 0.5233(19) 1.0037(19) 0.6516(18) 0.038(5) Uiso 1 1 d . . . . .
C9 C 0.83517(17) 0.61549(14) 0.42665(15) 0.0292(3) Uani 1 1 d . . . . .
H9A H 0.885(2) 0.6014(19) 0.491(2) 0.042(6) Uiso 1 1 d . . . . .
H9B H 0.765(2) 0.5549(19) 0.3964(18) 0.039(5) Uiso 1 1 d . . . . .
H9C H 0.886(2) 0.6010(19) 0.367(2) 0.046(6) Uiso 1 1 d . . . . .
C8 C 0.8276(2) 1.01189(19) 0.3857(2) 0.0429(5) Uani 1 1 d . . . . .
H8A H 0.767(3) 1.054(3) 0.361(3) 0.100(11) Uiso 1 1 d . . . . .
H8B H 0.891(3) 1.069(3) 0.436(3) 0.104(12) Uiso 1 1 d . . . . .
H8C H 0.861(3) 0.973(3) 0.316(3) 0.076(9) Uiso 1 1 d . . . . .
C20 C 0.65668(12) 0.58284(11) 0.79235(11) 0.0156(2) Uani 1 1 d . . . . .
C22 C 0.56027(13) 0.40153(12) 0.75554(12) 0.0185(2) Uani 1 1 d . . . . .
C21 C 0.48646(13) 0.48618(12) 0.81640(12) 0.0191(3) Uani 1 1 d . . . . .
C27 C 0.53748(15) 0.26862(13) 0.70652(14) 0.0246(3) Uani 1 1 d . . . . .
H27A H 0.5484(18) 0.2315(17) 0.6212(18) 0.032(5) Uiso 1 1 d . . . . .
H27B H 0.5912(18) 0.2328(17) 0.7489(17) 0.031(5) Uiso 1 1 d . . . . .
H27C H 0.4523(19) 0.2471(17) 0.7094(17) 0.030(5) Uiso 1 1 d . . . . .
C26 C 0.36659(14) 0.46923(14) 0.85737(15) 0.0259(3) Uani 1 1 d . . . . .
H26A H 0.3816(19) 0.4862(18) 0.9417(19) 0.039(5) Uiso 1 1 d . . . . .
H26B H 0.3018(18) 0.5197(16) 0.8424(16) 0.026(5) Uiso 1 1 d . . . . .
H26C H 0.3321(18) 0.3849(17) 0.8129(17) 0.030(5) Uiso 1 1 d . . . . .
C28 C 0.77048(13) 0.40802(12) 0.68116(13) 0.0214(3) Uani 1 1 d . . . . .
H28 H 0.8288(16) 0.4761(16) 0.7016(15) 0.021(4) Uiso 1 1 d . . . . .
C30 C 0.73189(18) 0.35507(15) 0.54660(15) 0.0326(4) Uani 1 1 d . . . . .
H30A H 0.677(2) 0.287(2) 0.520(2) 0.052(6) Uiso 1 1 d . . . . .
H30B H 0.696(2) 0.4145(19) 0.5183(18) 0.039(5) Uiso 1 1 d . . . . .
H30C H 0.803(2) 0.3309(19) 0.5111(19) 0.042(6) Uiso 1 1 d . . . . .
C29 C 0.83467(16) 0.32055(15) 0.72887(19) 0.0338(4) Uani 1 1 d . . . . .
H29A H 0.847(2) 0.354(2) 0.813(2) 0.045(6) Uiso 1 1 d . . . . .
H29B H 0.787(2) 0.2450(19) 0.7020(18) 0.037(5) Uiso 1 1 d . . . . .
H29C H 0.919(2) 0.309(2) 0.705(2) 0.054(7) Uiso 1 1 d . . . . .
C23 C 0.49645(13) 0.71543(12) 0.88931(13) 0.0206(3) Uani 1 1 d . . . . .
H23 H 0.5653(15) 0.7684(14) 0.8948(14) 0.013(4) Uiso 1 1 d . . . . .
C24 C 0.46288(17) 0.74505(15) 1.01316(15) 0.0302(3) Uani 1 1 d . . . . .
H24A H 0.531(2) 0.7309(18) 1.0637(19) 0.038(5) Uiso 1 1 d . . . . .
H24B H 0.446(2) 0.829(2) 1.0487(19) 0.043(6) Uiso 1 1 d . . . . .
H24C H 0.391(2) 0.700(2) 1.0128(19) 0.044(6) Uiso 1 1 d . . . . .
C25 C 0.38934(15) 0.72979(16) 0.80260(16) 0.0299(3) Uani 1 1 d . . . . .
H25A H 0.412(2) 0.7098(19) 0.7249(19) 0.039(5) Uiso 1 1 d . . . . .
H25B H 0.318(2) 0.6773(19) 0.7933(18) 0.040(5) Uiso 1 1 d . . . . .
H25C H 0.3666(19) 0.8111(18) 0.8321(18) 0.035(5) Uiso 1 1 d . . . . .
C11 C 0.89727(13) 0.88264(12) 0.85489(13) 0.0224(3) Uani 1 1 d . . . . .
C12 C 0.97029(13) 0.78261(13) 0.81428(12) 0.0211(3) Uani 1 1 d . . . . .
C13 C 0.95933(13) 0.71150(12) 0.88427(12) 0.0199(3) Uani 1 1 d . . . . .
C14 C 0.87799(13) 0.77014(12) 0.96912(12) 0.0203(3) Uani 1 1 d . . . . .
C10 C 0.83702(13) 0.87344(12) 0.94931(13) 0.0219(3) Uani 1 1 d . . . . .
C16 C 0.89058(18) 0.98443(15) 0.81432(18) 0.0339(4) Uani 1 1 d . . . . .
H16A H 0.905(2) 0.959(2) 0.730(2) 0.051(6) Uiso 1 1 d . . . . .
H16B H 0.810(2) 1.018(2) 0.819(2) 0.047(6) Uiso 1 1 d . . . . .
H16C H 0.947(2) 1.049(2) 0.865(2) 0.058(7) Uiso 1 1 d . . . . .
C17 C 1.04788(15) 0.75483(17) 0.71567(15) 0.0303(3) Uani 1 1 d . . . . .
H17A H 1.058(2) 0.670(2) 0.6769(19) 0.041(6) Uiso 1 1 d . . . . .
H17B H 1.011(2) 0.7829(19) 0.655(2) 0.044(6) Uiso 1 1 d . . . . .
H17C H 1.129(2) 0.7950(18) 0.7463(18) 0.038(5) Uiso 1 1 d . . . . .
C18 C 1.03697(16) 0.60932(15) 0.88397(16) 0.0303(3) Uani 1 1 d . . . . .
H18A H 0.995(2) 0.5574(19) 0.9100(19) 0.040(6) Uiso 1 1 d . . . . .
H18B H 1.0557(19) 0.5623(18) 0.8026(19) 0.038(5) Uiso 1 1 d . . . . .
H18C H 1.118(2) 0.6403(19) 0.937(2) 0.043(6) Uiso 1 1 d . . . . .
C19 C 0.84796(17) 0.73158(17) 1.06490(15) 0.0312(3) Uani 1 1 d . . . . .
H19A H 0.776(2) 0.7644(19) 1.0922(19) 0.044(6) Uiso 1 1 d . . . . .
H19B H 0.834(2) 0.647(2) 1.039(2) 0.054(7) Uiso 1 1 d . . . . .
H19C H 0.910(2) 0.7597(19) 1.130(2) 0.044(6) Uiso 1 1 d . . . . .
C15 C 0.75729(17) 0.96567(15) 1.02165(17) 0.0339(4) Uani 1 1 d . . . . .
H15A H 0.699(2) 0.9897(18) 0.9712(19) 0.038(5) Uiso 1 1 d . . . . .
H15B H 0.711(2) 0.9397(19) 1.065(2) 0.043(6) Uiso 1 1 d . . . . .
H15C H 0.810(2) 1.034(2) 1.076(2) 0.061(7) Uiso 1 1 d . . . . .
N1 N 0.66469(10) 0.46180(9) 0.74305(10) 0.0165(2) Uani 1 1 d . . . . .
N2 N 0.54729(10) 0.59699(10) 0.83931(10) 0.0168(2) Uani 1 1 d . . . . .
Ru1 Ru 0.77598(2) 0.71554(2) 0.78886(2) 0.01433(3) Uani 1 1 d . . . . .
H1A H 0.6480(17) 0.7553(16) 0.7189(16) 0.027(5) Uiso 1 1 d . . . . .
H1B H 0.7586(16) 0.6354(15) 0.6383(15) 0.023(4) Uiso 1 1 d . . . . .

loop_
_atom_site_aniso_label
_atom_site_aniso_U_11
_atom_site_aniso_U_22
_atom_site_aniso_U_33
_atom_site_aniso_U_23
_atom_site_aniso_U_13
_atom_site_aniso_U_12
B1 0.0193(7) 0.0177(6) 0.0184(7) 0.0054(5) 0.0011(5) 0.0010(5)
C1 0.0204(6) 0.0183(6) 0.0158(6) 0.0055(5) -0.0015(5) 0.0001(5)
C2 0.0213(6) 0.0183(6) 0.0183(6) 0.0057(5) -0.0015(5) 0.0006(5)
C3 0.0299(7) 0.0193(6) 0.0222(7) 0.0069(5) 0.0002(6) 0.0016(5)
C4 0.0346(8) 0.0253(7) 0.0242(7) 0.0112(6) 0.0029(6) -0.0029(6)
C5 0.0310(8) 0.0286(7) 0.0216(7) 0.0088(6) 0.0072(6) 0.0025(6)
C6 0.0250(7) 0.0208(6) 0.0179(6) 0.0049(5) 0.0024(5) 0.0025(5)
C7 0.0258(7) 0.0233(7) 0.0277(8) 0.0096(6) 0.0058(6) 0.0063(6)
C9 0.0397(9) 0.0249(7) 0.0229(7) 0.0071(6) 0.0106(7) 0.0103(7)
C8 0.0605(13) 0.0343(9) 0.0421(11) 0.0204(9) 0.0188(10) -0.0005(9)
C20 0.0151(6) 0.0159(5) 0.0146(6) 0.0050(4) 0.0010(4) 0.0020(4)
C22 0.0180(6) 0.0177(6) 0.0185(6) 0.0064(5) 0.0010(5) -0.0021(5)
C21 0.0175(6) 0.0200(6) 0.0200(6) 0.0082(5) 0.0025(5) -0.0005(5)
C27 0.0271(7) 0.0171(6) 0.0264(7) 0.0053(5) 0.0037(6) -0.0029(5)
C26 0.0189(7) 0.0292(7) 0.0311(8) 0.0123(6) 0.0075(6) -0.0001(6)
C28 0.0195(6) 0.0167(6) 0.0269(7) 0.0055(5) 0.0084(5) 0.0046(5)
C30 0.0418(9) 0.0260(7) 0.0253(8) 0.0018(6) 0.0145(7) 0.0005(7)
C29 0.0258(8) 0.0267(8) 0.0523(11) 0.0181(8) 0.0084(7) 0.0097(6)
C23 0.0196(6) 0.0183(6) 0.0238(7) 0.0068(5) 0.0069(5) 0.0054(5)
C24 0.0330(8) 0.0296(8) 0.0272(8) 0.0071(6) 0.0138(7) 0.0080(7)
C25 0.0237(7) 0.0306(8) 0.0371(9) 0.0151(7) 0.0043(6) 0.0099(6)
C11 0.0191(6) 0.0191(6) 0.0251(7) 0.0068(5) -0.0038(5) -0.0047(5)
C12 0.0151(6) 0.0254(7) 0.0203(6) 0.0073(5) -0.0005(5) -0.0040(5)
C13 0.0159(6) 0.0217(6) 0.0199(6) 0.0068(5) -0.0007(5) 0.0017(5)
C14 0.0186(6) 0.0228(6) 0.0155(6) 0.0045(5) -0.0014(5) -0.0019(5)
C10 0.0190(6) 0.0182(6) 0.0206(6) 0.0001(5) -0.0010(5) 0.0001(5)
C16 0.0314(9) 0.0244(7) 0.0442(10) 0.0168(7) -0.0098(7) -0.0097(6)
C17 0.0194(7) 0.0436(9) 0.0264(8) 0.0116(7) 0.0051(6) -0.0034(6)
C18 0.0246(8) 0.0301(8) 0.0327(8) 0.0099(7) -0.0005(6) 0.0083(6)
C19 0.0316(8) 0.0411(9) 0.0205(7) 0.0123(7) 0.0017(6) -0.0027(7)
C15 0.0289(8) 0.0259(8) 0.0317(9) -0.0048(7) 0.0028(7) 0.0055(6)
N1 0.0157(5) 0.0145(5) 0.0175(5) 0.0041(4) 0.0029(4) 0.0010(4)
N2 0.0141(5) 0.0164(5) 0.0190(5) 0.0053(4) 0.0034(4) 0.0022(4)
Ru1 0.01324(5) 0.01339(5) 0.01473(5) 0.00391(4) 0.00146(3) 0.00064(3)

loop_
_atom_type_symbol
_atom_type_description
_atom_type_scat_dispersion_real
_atom_type_scat_dispersion_imag
_atom_type_scat_source
C C 0.0033 0.0016 'International Tables Vol C Tables 4.2.6.8 and 6.1.1.4'
H H 0.0000 0.0000 'International Tables Vol C Tables 4.2.6.8 and 6.1.1.4'
B B 0.0013 0.0007 'International Tables Vol C Tables 4.2.6.8 and 6.1.1.4'
N N 0.0061 0.0033 'International Tables Vol C Tables 4.2.6.8 and 6.1.1.4'
Ru Ru -1.2594 0.8363 'International Tables Vol C Tables 4.2.6.8 and 6.1.1.4'

loop_
_geom_angle_atom_site_label_1
_geom_angle_atom_site_label_2
_geom_angle_atom_site_label_3
_geom_angle
_geom_angle_site_symmetry_1
_geom_angle_site_symmetry_3
_geom_angle_publ_flag
H1C B1 H1A 108.5(13) . . ?
H1C B1 H1B 105.7(12) . . ?
C1 B1 H1C 117.3(10) . . ?
C1 B1 H1A 112.0(8) . . ?
C1 B1 H1B 112.9(8) . . ?
H1A B1 H1B 98.6(11) . . ?
C2 C1 B1 121.39(12) . . ?
C6 C1 B1 121.30(12) . . ?
C6 C1 C2 117.30(13) . . ?
C1 C2 C7 120.71(13) . . ?
C3 C2 C1 120.72(13) . . ?
C3 C2 C7 118.57(13) . . ?
C2 C3 H3 118.2(12) . . ?
C4 C3 C2 121.76(14) . . ?
C4 C3 H3 120.1(12) . . ?
C3 C4 C5 117.63(14) . . ?
C3 C4 C8 121.23(15) . . ?
C5 C4 C8 121.14(16) . . ?
C4 C5 H5 118.2(11) . . ?
C4 C5 C6 121.79(14) . . ?
C6 C5 H5 120.0(11) . . ?
C1 C6 C9 120.40(13) . . ?
C5 C6 C1 120.68(13) . . ?
C5 C6 C9 118.91(13) . . ?
C2 C7 H7A 113.3(12) . . ?
C2 C7 H7B 112.5(13) . . ?
C2 C7 H7C 112.4(12) . . ?
H7A C7 H7B 104.9(17) . . ?
H7A C7 H7C 104.7(17) . . ?
H7B C7 H7C 108.4(17) . . ?
C6 C9 H9A 113.6(13) . . ?
C6 C9 H9B 110.7(12) . . ?
C6 C9 H9C 111.3(13) . . ?
H9A C9 H9B 106.2(17) . . ?
H9A C9 H9C 106.4(18) . . ?
H9B C9 H9C 108.3(18) . . ?
C4 C8 H8A 115(2) . . ?
C4 C8 H8B 114(2) . . ?
C4 C8 H8C 114.1(18) . . ?
H8A C8 H8B 106(3) . . ?
H8A C8 H8C 101(3) . . ?
H8B C8 H8C 105(3) . . ?
N1 C20 Ru1 128.50(9) . . ?
N2 C20 N1 104.05(11) . . ?
N2 C20 Ru1 127.36(9) . . ?
C21 C22 C27 128.47(13) . . ?
C21 C22 N1 106.71(12) . . ?
N1 C22 C27 124.80(12) . . ?
C22 C21 C26 128.22(13) . . ?
C22 C21 N2 106.52(12) . . ?
N2 C21 C26 125.21(12) . . ?
C22 C27 H27A 111.7(11) . . ?
C22 C27 H27B 112.5(12) . . ?
C22 C27 H27C 110.5(11) . . ?
H27A C27 H27B 108.1(16) . . ?
H27A C27 H27C 105.8(16) . . ?
H27B C27 H27C 108.0(16) . . ?
C21 C26 H26A 109.8(13) . . ?
C21 C26 H26B 113.0(11) . . ?
C21 C26 H26C 109.3(11) . . ?
H26A C26 H26B 108.9(16) . . ?
H26A C26 H26C 109.4(16) . . ?
H26B C26 H26C 106.4(15) . . ?
C30 C28 H28 108.2(10) . . ?
C30 C28 C29 113.34(13) . . ?
C29 C28 H28 107.9(10) . . ?
N1 C28 H28 102.7(10) . . ?
N1 C28 C30 111.40(13) . . ?
N1 C28 C29 112.55(13) . . ?
C28 C30 H30A 112.8(14) . . ?
C28 C30 H30B 111.4(12) . . ?
C28 C30 H30C 108.4(14) . . ?
H30A C30 H30B 110.4(19) . . ?
H30A C30 H30C 106.5(19) . . ?
H30B C30 H30C 107.1(18) . . ?
C28 C29 H29A 110.1(13) . . ?
C28 C29 H29B 112.6(12) . . ?
C28 C29 H29C 108.4(14) . . ?
H29A C29 H29B 107.7(18) . . ?
H29A C29 H29C 106.9(19) . . ?
H29B C29 H29C 110.9(18) . . ?
C24 C23 H23 109.0(10) . . ?
C24 C23 C25 113.21(13) . . ?
C25 C23 H23 107.3(10) . . ?
N2 C23 H23 102.7(9) . . ?
N2 C23 C24 112.89(12) . . ?
N2 C23 C25 111.09(12) . . ?
C23 C24 H24A 110.5(12) . . ?
C23 C24 H24B 109.7(13) . . ?
C23 C24 H24C 112.9(13) . . ?
H24A C24 H24B 107.7(18) . . ?
H24A C24 H24C 108.0(18) . . ?
H24B C24 H24C 107.8(18) . . ?
C23 C25 H25A 111.8(13) . . ?
C23 C25 H25B 110.5(13) . . ?
C23 C25 H25C 109.2(12) . . ?
H25A C25 H25B 107.0(17) . . ?
H25A C25 H25C 108.7(17) . . ?
H25B C25 H25C 109.6(17) . . ?
C12 C11 C10 107.27(13) . . ?
C12 C11 C16 126.57(15) . . ?
C12 C11 Ru1 69.99(8) . . ?
C10 C11 C16 126.01(14) . . ?
C10 C11 Ru1 69.29(8) . . ?
C16 C11 Ru1 129.25(11) . . ?
C11 C12 C13 108.97(12) . . ?
C11 C12 C17 125.68(14) . . ?
C11 C12 Ru1 72.49(8) . . ?
C13 C12 C17 125.35(14) . . ?
C13 C12 Ru1 70.10(8) . . ?
C17 C12 Ru1 124.01(10) . . ?
C12 C13 C18 126.26(13) . . ?
C12 C13 Ru1 70.94(8) . . ?
C14 C13 C12 107.23(12) . . ?
C14 C13 C18 125.59(14) . . ?
C14 C13 Ru1 71.35(8) . . ?
C18 C13 Ru1 131.50(11) . . ?
C13 C14 C19 125.07(14) . . ?
C13 C14 Ru1 70.24(8) . . ?
C10 C14 C13 107.93(12) . . ?
C10 C14 C19 126.92(14) . . ?
C10 C14 Ru1 70.46(8) . . ?
C19 C14 Ru1 127.18(11) . . ?
C11 C10 C15 124.43(15) . . ?
C11 C10 Ru1 72.23(8) . . ?
C14 C10 C11 108.54(12) . . ?
C14 C10 C15 126.69(15) . . ?
C14 C10 Ru1 71.23(8) . . ?
C15 C10 Ru1 127.69(11) . . ?
C11 C16 H16A 111.9(13) . . ?
C11 C16 H16B 112.1(14) . . ?
C11 C16 H16C 111.3(15) . . ?
H16A C16 H16B 106.8(19) . . ?
H16A C16 H16C 110(2) . . ?
H16B C16 H16C 104(2) . . ?
C12 C17 H17A 112.4(13) . . ?
C12 C17 H17B 111.4(13) . . ?
C12 C17 H17C 110.0(12) . . ?
H17A C17 H17B 107.9(18) . . ?
H17A C17 H17C 108.3(17) . . ?
H17B C17 H17C 106.6(18) . . ?
C13 C18 H18A 111.4(13) . . ?
C13 C18 H18B 110.4(12) . . ?
C13 C18 H18C 110.0(12) . . ?
H18A C18 H18B 108.4(17) . . ?
H18A C18 H18C 108.7(18) . . ?
H18B C18 H18C 107.8(17) . . ?
C14 C19 H19A 110.3(14) . . ?
C14 C19 H19B 113.3(14) . . ?
C14 C19 H19C 110.7(14) . . ?
H19A C19 H19B 106(2) . . ?
H19A C19 H19C 105.6(19) . . ?
H19B C19 H19C 110(2) . . ?
C10 C15 H15A 110.2(12) . . ?
C10 C15 H15B 113.8(14) . . ?
C10 C15 H15C 109.2(15) . . ?
H15A C15 H15B 106.4(19) . . ?
H15A C15 H15C 109.3(19) . . ?
H15B C15 H15C 108(2) . . ?
C20 N1 C22 111.43(11) . . ?
C20 N1 C28 121.49(11) . . ?
C22 N1 C28 127.02(11) . . ?
C20 N2 C21 111.25(11) . . ?
C20 N2 C23 121.17(11) . . ?
C21 N2 C23 126.90(11) . . ?
C20 Ru1 C11 159.03(5) . . y
C20 Ru1 C12 145.90(5) . . y
C20 Ru1 C13 109.04(6) . . y
C20 Ru1 C14 97.88(5) . . y
C20 Ru1 C10 120.60(6) . . y
C20 Ru1 H1A 85.7(6) . . y
C20 Ru1 H1B 85.8(6) . . y
C11 Ru1 H1A 100.4(6) . . y
C11 Ru1 H1B 115.2(6) . . y
C12 Ru1 C11 37.52(5) . . y
C12 Ru1 C14 64.26(5) . . y
C12 Ru1 H1A 127.4(6) . . y
C12 Ru1 H1B 98.0(6) . . y
C13 Ru1 C11 64.28(6) . . y
C13 Ru1 C12 38.97(6) . . y
C13 Ru1 C14 38.42(5) . . y
C13 Ru1 C10 64.41(5) . . y
C13 Ru1 H1A 164.7(6) . . y
C13 Ru1 H1B 114.7(6) . . y
C14 Ru1 C11 64.14(6) . . y
C14 Ru1 H1A 138.0(6) . . y
C14 Ru1 H1B 152.6(6) . . y
C10 Ru1 C11 38.48(6) . . y
C10 Ru1 C12 63.86(5) . . y
C10 Ru1 C14 38.31(5) . . y
C10 Ru1 H1A 104.9(6) . . y
C10 Ru1 H1B 153.1(6) . . y
H1A Ru1 H1B 69.3(8) . . y

loop_
_geom_bond_atom_site_label_1
_geom_bond_atom_site_label_2
_geom_bond_distance
_geom_bond_site_symmetry_2
_geom_bond_publ_flag
B1 H1C 1.105(19) . ?
B1 C1 1.597(2) . ?
B1 H1A 1.258(18) . ?
B1 H1B 1.298(17) . ?
C1 C2 1.4127(19) . ?
C1 C6 1.407(2) . ?
C2 C3 1.397(2) . ?
C2 C7 1.507(2) . ?
C3 H3 0.95(2) . ?
C3 C4 1.388(2) . ?
C4 C5 1.393(2) . ?
C4 C8 1.512(2) . ?
C5 H5 0.941(19) . ?
C5 C6 1.397(2) . ?
C6 C9 1.512(2) . ?
C7 H7A 0.98(2) . ?
C7 H7B 0.96(2) . ?
C7 H7C 0.95(2) . ?
C9 H9A 0.97(2) . ?
C9 H9B 0.97(2) . ?
C9 H9C 0.94(2) . ?
C8 H8A 0.92(4) . ?
C8 H8B 0.93(4) . ?
C8 H8C 0.93(3) . ?
C20 N1 1.3662(16) . ?
C20 N2 1.3662(17) . ?
C20 Ru1 2.0733(14) . y
C22 C21 1.3532(19) . ?
C22 C27 1.4952(19) . ?
C22 N1 1.3968(17) . ?
C21 C26 1.490(2) . ?
C21 N2 1.4029(17) . ?
C27 H27A 1.00(2) . ?
C27 H27B 0.95(2) . ?
C27 H27C 0.96(2) . ?
C26 H26A 0.97(2) . ?
C26 H26B 0.977(19) . ?
C26 H26C 1.00(2) . ?
C28 H28 0.966(18) . ?
C28 C30 1.523(2) . ?
C28 C29 1.528(2) . ?
C28 N1 1.4733(17) . ?
C30 H30A 0.94(2) . ?
C30 H30B 0.98(2) . ?
C30 H30C 0.93(2) . ?
C29 H29A 0.95(2) . ?
C29 H29B 0.97(2) . ?
C29 H29C 0.99(2) . ?
C23 H23 0.958(16) . ?
C23 C24 1.522(2) . ?
C23 C25 1.522(2) . ?
C23 N2 1.4729(17) . ?
C24 H24A 0.96(2) . ?
C24 H24B 0.97(2) . ?
C24 H24C 0.94(2) . ?
C25 H25A 0.96(2) . ?
C25 H25B 0.97(2) . ?
C25 H25C 0.96(2) . ?
C11 C12 1.413(2) . ?
C11 C10 1.446(2) . ?
C11 C16 1.501(2) . ?
C11 Ru1 2.2130(15) . y
C12 C13 1.451(2) . ?
C12 C17 1.501(2) . ?
C12 Ru1 2.1805(15) . y
C13 C14 1.4323(19) . ?
C13 C18 1.501(2) . ?
C13 Ru1 2.1693(15) . y
C14 C10 1.430(2) . ?
C14 C19 1.498(2) . ?
C14 Ru1 2.1840(15) . y
C10 C15 1.496(2) . ?
C10 Ru1 2.1738(14) . y
C16 H16A 1.00(2) . ?
C16 H16B 0.96(2) . ?
C16 H16C 0.94(3) . ?
C17 H17A 0.97(2) . ?
C17 H17B 0.97(2) . ?
C17 H17C 0.95(2) . ?
C18 H18A 0.95(2) . ?
C18 H18B 0.99(2) . ?
C18 H18C 1.00(2) . ?
C19 H19A 0.92(2) . ?
C19 H19B 0.95(2) . ?
C19 H19C 0.92(2) . ?
C15 H15A 0.95(2) . ?
C15 H15B 0.92(2) . ?
C15 H15C 0.96(3) . ?
Ru1 H1A 1.699(18) . y
Ru1 H1B 1.712(17) . y

loop_
_geom_torsion_atom_site_label_1
_geom_torsion_atom_site_label_2
_geom_torsion_atom_site_label_3
_geom_torsion_atom_site_label_4
_geom_torsion
_geom_torsion_site_symmetry_1
_geom_torsion_site_symmetry_2
_geom_torsion_site_symmetry_3
_geom_torsion_site_symmetry_4
_geom_torsion_publ_flag
B1 C1 C2 C3 176.02(13) . . . . ?
B1 C1 C2 C7 -4.7(2) . . . . ?
B1 C1 C6 C5 -175.72(13) . . . . ?
B1 C1 C6 C9 5.3(2) . . . . ?
C1 C2 C3 C4 0.5(2) . . . . ?
C2 C1 C6 C5 3.4(2) . . . . ?
C2 C1 C6 C9 -175.53(14) . . . . ?
C2 C3 C4 C5 1.9(2) . . . . ?
C2 C3 C4 C8 -177.89(17) . . . . ?
C3 C4 C5 C6 -1.6(2) . . . . ?
C4 C5 C6 C1 -1.1(2) . . . . ?
C4 C5 C6 C9 177.87(15) . . . . ?
C6 C1 C2 C3 -3.1(2) . . . . ?
C6 C1 C2 C7 176.18(13) . . . . ?
C7 C2 C3 C4 -178.85(14) . . . . ?
C8 C4 C5 C6 178.20(17) . . . . ?
C22 C21 N2 C20 0.88(16) . . . . ?
C22 C21 N2 C23 171.44(13) . . . . ?
C21 C22 N1 C20 -1.48(16) . . . . ?
C21 C22 N1 C28 -178.80(13) . . . . ?
C27 C22 C21 C26 4.3(3) . . . . ?
C27 C22 C21 N2 -178.18(14) . . . . ?
C27 C22 N1 C20 177.12(13) . . . . ?
C27 C22 N1 C28 -0.2(2) . . . . ?
C26 C21 N2 C20 178.53(14) . . . . ?
C26 C21 N2 C23 -10.9(2) . . . . ?
C30 C28 N1 C20 -104.39(15) . . . . ?
C30 C28 N1 C22 72.68(18) . . . . ?
C29 C28 N1 C20 127.03(14) . . . . ?
C29 C28 N1 C22 -55.90(19) . . . . ?
C24 C23 N2 C20 -129.72(14) . . . . ?
C24 C23 N2 C21 60.57(19) . . . . ?
C25 C23 N2 C20 101.87(15) . . . . ?
C25 C23 N2 C21 -67.85(18) . . . . ?
C11 C12 C13 C14 -0.09(15) . . . . ?
C11 C12 C13 C18 -169.56(14) . . . . ?
C11 C12 C13 Ru1 62.43(10) . . . . ?
C12 C11 C10 C14 2.40(15) . . . . ?
C12 C11 C10 C15 176.08(14) . . . . ?
C12 C11 C10 Ru1 -59.96(10) . . . . ?
C12 C13 C14 C10 1.58(15) . . . . ?
C12 C13 C14 C19 -175.58(14) . . . . ?
C12 C13 C14 Ru1 62.25(9) . . . . ?
C13 C14 C10 C11 -2.47(15) . . . . ?
C13 C14 C10 C15 -175.96(14) . . . . ?
C13 C14 C10 Ru1 60.53(10) . . . . ?
C10 C11 C12 C13 -1.41(15) . . . . ?
C10 C11 C12 C17 179.21(13) . . . . ?
C10 C11 C12 Ru1 59.51(9) . . . . ?
C16 C11 C12 C13 174.44(14) . . . . ?
C16 C11 C12 C17 -4.9(2) . . . . ?
C16 C11 C12 Ru1 -124.63(15) . . . . ?
C16 C11 C10 C14 -173.48(14) . . . . ?
C16 C11 C10 C15 0.2(2) . . . . ?
C16 C11 C10 Ru1 124.15(15) . . . . ?
C17 C12 C13 C14 179.29(13) . . . . ?
C17 C12 C13 C18 9.8(2) . . . . ?
C17 C12 C13 Ru1 -118.20(14) . . . . ?
C18 C13 C14 C10 171.14(14) . . . . ?
C18 C13 C14 C19 -6.0(2) . . . . ?
C18 C13 C14 Ru1 -128.20(15) . . . . ?
C19 C14 C10 C11 174.62(14) . . . . ?
C19 C14 C10 C15 1.1(2) . . . . ?
C19 C14 C10 Ru1 -122.38(15) . . . . ?
N1 C20 N2 C21 -1.72(15) . . . . ?
N1 C20 N2 C23 -172.91(11) . . . . ?
N1 C22 C21 C26 -177.21(14) . . . . ?
N1 C22 C21 N2 0.35(15) . . . . ?
N2 C20 N1 C22 1.95(15) . . . . ?
N2 C20 N1 C28 179.44(12) . . . . ?
Ru1 C20 N1 C22 -174.70(10) . . . . ?
Ru1 C20 N1 C28 2.79(18) . . . . ?
Ru1 C20 N2 C21 174.98(10) . . . . ?
Ru1 C20 N2 C23 3.79(18) . . . . ?
Ru1 C11 C12 C13 -60.93(9) . . . . ?
Ru1 C11 C12 C17 119.70(14) . . . . ?
Ru1 C11 C10 C14 62.36(9) . . . . ?
Ru1 C11 C10 C15 -123.96(15) . . . . ?
Ru1 C12 C13 C14 -62.52(9) . . . . ?
Ru1 C12 C13 C18 128.02(15) . . . . ?
Ru1 C13 C14 C10 -60.67(9) . . . . ?
Ru1 C13 C14 C19 122.17(14) . . . . ?
Ru1 C14 C10 C11 -63.00(10) . . . . ?
Ru1 C14 C10 C15 123.51(15) . . . . ?
